data_2218996
loop_
_publ_author_name
'Brito, Iv\'an'
'C\'ardenas, Alejandro'
'Mundaca, Aldo'
'L\'opez-Rodr\'iguez, Mat\'ias'
'Reyes, Andrea'

_publ_section_title
;
 2-Iodo-<i>N</i>-(2-nitrophenylsulfanyl)aniline
;
_journal_coeditor_code FL2204
_journal_issue 8
_journal_name_full 'Acta Crystallographica Section E'
_journal_page_first o1387
_journal_paper_doi 10.1107/S1600536808019491
_journal_volume 64
_journal_year 2008
_chemical_formula_iupac 'C12 H9 I N2 O2 S'
_chemical_formula_moiety 'C12 H9 I N2 O2 S'
_chemical_formula_sum 'C12 H9 I N2 O2 S'
_chemical_formula_weight 372.17
_chemical_melting_point 472
_chemical_name_systematic
;
2-Iodo-<i>N</i>-(2-nitrophenylsulfanyl)aniline
;
_space_group_IT_number 148
_symmetry_cell_setting trigonal
_symmetry_space_group_name_Hall '-R 3'
_symmetry_space_group_name_H-M 'R -3 :H'
_audit_creation_method 'WinGX routine CIF_UPDATE'
_cell_angle_alpha 90
_cell_angle_beta 90
_cell_angle_gamma 120
_cell_formula_units_Z 18
_cell_length_a 28.6221(12)
_cell_length_b 28.6221(12)
_cell_length_c 8.4062(17)
_cell_measurement_reflns_used 909
_cell_measurement_temperature 298(2)
_cell_measurement_theta_max 28.5
_cell_measurement_theta_min 1.4
_cell_volume 5963.9(13)
_computing_cell_refinement 'DENZO-SMN (Otwinowski & Minor, 1997)'
_computing_data_collection 'COLLECT (Nonius, 2000)'
_computing_data_reduction 'DENZO-SMN (Otwinowski & Minor, 1997)'
_computing_molecular_graphics 'ORTEP-3 for Windows (Farrugia, 1997) and PLATON (Spek, 2003)'
_computing_publication_material 'WinGX (Farrugia, 1999)'
_computing_structure_refinement 'SHELXL97 (Sheldrick, 2008)'
_computing_structure_solution 'SIR97 (Altomare <i>et al.</i>,  1999)'
_diffrn_measured_fraction_theta_full 0.952
_diffrn_measured_fraction_theta_max 0.96
_diffrn_measurement_device_type 'Nonius KappaCCD area-detector'
_diffrn_measurement_method '\f scans, and \w scans with \k  offsets'
_diffrn_radiation_monochromator graphite
_diffrn_radiation_source 'fine-focus sealed tube'
_diffrn_radiation_type MoK\a
_diffrn_radiation_wavelength 0.71073
_diffrn_reflns_av_R_equivalents 0.0588
_diffrn_reflns_limit_h_max 37
_diffrn_reflns_limit_h_min -31
_diffrn_reflns_limit_k_max 35
_diffrn_reflns_limit_k_min -36
_diffrn_reflns_limit_l_max 11
_diffrn_reflns_limit_l_min -7
_diffrn_reflns_number 11358
_diffrn_reflns_theta_full 25
_diffrn_reflns_theta_max 28.53
_diffrn_reflns_theta_min 1.42
_exptl_absorpt_coefficient_mu 2.568
_exptl_absorpt_correction_T_max 0.600
_exptl_absorpt_correction_T_min 0.380
_exptl_absorpt_correction_type multi-scan
_exptl_absorpt_process_details '(SORTAV; Blessing, 1995)'
_exptl_crystal_colour yellow
_exptl_crystal_density_diffrn 1.865
_exptl_crystal_density_method 'not measured'
_exptl_crystal_description prism
_exptl_crystal_F_000 3240
_exptl_crystal_size_max 0.47
_exptl_crystal_size_mid 0.32
_exptl_crystal_size_min 0.20
_refine_diff_density_max 1.038
_refine_diff_density_min -1.046
_refine_ls_extinction_coef 0.0064(7)
_refine_ls_extinction_expression Fc^*^=kFc[1+0.001xFc^2^\l^3^/sin(2\q)]^-1/4^
_refine_ls_extinction_method 'SHELXL97 (Sheldrick, 2008)'
_refine_ls_goodness_of_fit_ref 1.212
_refine_ls_hydrogen_treatment constr
_refine_ls_matrix_type full
_refine_ls_number_parameters 166
_refine_ls_number_reflns 3251
_refine_ls_number_restraints 0
_refine_ls_restrained_S_all 1.212
_refine_ls_R_factor_gt 0.0716
_refine_ls_shift/su_max 0.001
_refine_ls_structure_factor_coef Fsqd
_refine_ls_weighting_details 'calc w=1/[\s^2^(Fo^2^)+(0.087P)^2^+39.1076P] where P=(Fo^2^+2Fc^2^)/3'
_refine_ls_weighting_scheme calc
_refine_ls_wR_factor_ref 0.2049
_reflns_number_gt 2801
_reflns_number_total 3251
_reflns_threshold_expression I>2\s(I)
_cod_data_source_file fl2204.cif
_cod_data_source_block I
_cod_original_sg_symbol_H-M 'R -3'
_cod_database_code 2218996
_cod_database_fobs_code 2218996

loop_
_symmetry_equiv_pos_as_xyz
'x, y, z'
'-y, x-y, z'
'-x+y, -x, z'
'x+2/3, y+1/3, z+1/3'
'-y+2/3, x-y+1/3, z+1/3'
'-x+y+2/3, -x+1/3, z+1/3'
'x+1/3, y+2/3, z+2/3'
'-y+1/3, x-y+2/3, z+2/3'
'-x+y+1/3, -x+2/3, z+2/3'
'-x, -y, -z'
'y, -x+y, -z'
'x-y, x, -z'
'-x+2/3, -y+1/3, -z+1/3'
'y+2/3, -x+y+1/3, -z+1/3'
'x-y+2/3, x+1/3, -z+1/3'
'-x+1/3, -y+2/3, -z+2/3'
'y+1/3, -x+y+2/3, -z+2/3'
'x-y+1/3, x+2/3, -z+2/3'

loop_
_atom_site_type_symbol
_atom_site_label
_atom_site_fract_x
_atom_site_fract_y
_atom_site_fract_z
_atom_site_U_iso_or_equiv
_atom_site_adp_type
_atom_site_calc_flag
_atom_site_refinement_flags
_atom_site_occupancy
I I1 1.003222(18) 0.07997(2) 0.27240(7) 0.0680(3) Uani d . 1
S S1 0.81458(6) -0.00495(6) 0.12352(17) 0.0458(4) Uani d . 1
N N1 0.8810(2) 0.0367(2) 0.1625(7) 0.0565(13) Uani d . 1
H H1 0.9042 0.0289 0.1244 0.068 Uiso calc R 1
N N2 0.70588(19) -0.0418(2) -0.0484(7) 0.0529(12) Uani d . 1
O O1 0.7146(2) -0.0679(2) 0.0488(7) 0.0679(13) Uani d . 1
O O2 0.6610(2) -0.0547(3) -0.0985(9) 0.0865(19) Uani d . 1
C C1 0.9522(2) 0.1110(2) 0.3204(7) 0.0450(12) Uani d . 1
C C2 0.8998(2) 0.0847(2) 0.2574(6) 0.0427(11) Uani d . 1
C C3 0.8677(3) 0.1073(3) 0.2903(7) 0.0498(13) Uani d . 1
H H3 0.8328 0.0909 0.25 0.06 Uiso calc R 1
C C4 0.8862(3) 0.1532(3) 0.3809(8) 0.0559(15) Uani d . 1
H H4 0.8642 0.1679 0.3997 0.067 Uiso calc R 1
C C5 0.9383(3) 0.1777(3) 0.4448(8) 0.0596(17) Uani d . 1
H H5 0.9507 0.2083 0.5081 0.072 Uiso calc R 1
C C6 0.9706(3) 0.1569(2) 0.4143(7) 0.0518(14) Uani d . 1
H H6 1.0053 0.1733 0.4562 0.062 Uiso calc R 1
C C7 0.80300(19) 0.02629(18) -0.0433(6) 0.0340(9) Uani d . 1
C C8 0.75198(19) 0.00701(19) -0.1113(6) 0.0365(10) Uani d . 1
C C9 0.7438(2) 0.0326(3) -0.2401(7) 0.0482(13) Uani d . 1
H H9 0.7093 0.0191 -0.2816 0.058 Uiso calc R 1
C C10 0.7861(3) 0.0775(3) -0.3060(7) 0.0549(15) Uani d . 1
H H10 0.7809 0.0938 -0.3946 0.066 Uiso calc R 1
C C11 0.8368(3) 0.0982(2) -0.2383(7) 0.0495(13) Uani d . 1
H H11 0.8656 0.1294 -0.2798 0.059 Uiso calc R 1
C C12 0.8450(2) 0.0729(2) -0.1094(6) 0.0391(10) Uani d . 1
H H12 0.8795 0.0875 -0.0663 0.047 Uiso calc R 1

loop_
_atom_site_aniso_label
_atom_site_aniso_U_11
_atom_site_aniso_U_22
_atom_site_aniso_U_33
_atom_site_aniso_U_12
_atom_site_aniso_U_13
_atom_site_aniso_U_23
I1 0.0502(3) 0.0627(4) 0.0973(5) 0.0329(2) -0.0026(2) 0.0077(2)
S1 0.0515(8) 0.0395(7) 0.0445(7) 0.0213(6) -0.0044(6) 0.0046(5)
N1 0.060(3) 0.049(3) 0.057(3) 0.025(2) -0.028(3) -0.012(2)
N2 0.033(2) 0.045(3) 0.067(3) 0.009(2) 0.004(2) -0.008(2)
O1 0.055(3) 0.052(3) 0.076(3) 0.011(2) 0.014(2) 0.021(2)
O2 0.036(2) 0.075(4) 0.124(5) 0.009(2) -0.009(3) -0.004(3)
C1 0.052(3) 0.046(3) 0.038(3) 0.025(2) 0.004(2) 0.011(2)
C2 0.057(3) 0.046(3) 0.031(2) 0.030(2) -0.004(2) -0.001(2)
C3 0.059(3) 0.054(3) 0.044(3) 0.034(3) -0.001(2) -0.002(2)
C4 0.066(4) 0.060(4) 0.050(3) 0.037(3) 0.014(3) -0.003(3)
C5 0.073(4) 0.048(3) 0.044(3) 0.020(3) 0.015(3) -0.003(2)
C6 0.052(3) 0.045(3) 0.044(3) 0.013(2) 0.006(2) 0.006(2)
C7 0.036(2) 0.030(2) 0.034(2) 0.0157(18) 0.0034(18) -0.0011(17)
C8 0.032(2) 0.033(2) 0.041(2) 0.0138(18) 0.0014(18) -0.0049(18)
C9 0.048(3) 0.054(3) 0.050(3) 0.032(3) -0.008(2) -0.007(2)
C10 0.076(4) 0.056(3) 0.044(3) 0.041(3) -0.005(3) 0.001(3)
C11 0.060(3) 0.042(3) 0.040(3) 0.020(3) 0.009(2) 0.009(2)
C12 0.039(2) 0.036(2) 0.037(2) 0.014(2) 0.0032(19) -0.0011(18)

loop_
_atom_type_symbol
_atom_type_description
_atom_type_scat_dispersion_real
_atom_type_scat_dispersion_imag
_atom_type_scat_source
C C 0.0033 0.0016 'International Tables Vol C Tables 4.2.6.8 and 6.1.1.4'
H H 0 0 'International Tables Vol C Tables 4.2.6.8 and 6.1.1.4'
O O 0.0106 0.006 'International Tables Vol C Tables 4.2.6.8 and 6.1.1.4'
N N 0.0061 0.0033 'International Tables Vol C Tables 4.2.6.8 and 6.1.1.4'
S S 0.1246 0.1234 'International Tables Vol C Tables 4.2.6.8 and 6.1.1.4'
I I -0.4742 1.8119 'International Tables Vol C Tables 4.2.6.8 and 6.1.1.4'

loop_
_geom_angle_atom_site_label_1
_geom_angle_atom_site_label_2
_geom_angle_atom_site_label_3
_geom_angle
N1 S1 C7 102.9(3)
C2 N1 S1 122.0(5)
C2 N1 H1 119
S1 N1 H1 119
O1 N2 O2 123.7(6)
O1 N2 C8 117.8(5)
O2 N2 C8 118.5(6)
C6 C1 C2 121.3(6)
C6 C1 I1 119.6(5)
C2 C1 I1 119.1(4)
C3 C2 C1 117.1(5)
C3 C2 N1 122.3(5)
C1 C2 N1 120.6(5)
C4 C3 C2 121.6(6)
C4 C3 H3 119.2
C2 C3 H3 119.2
C3 C4 C5 119.9(6)
C3 C4 H4 120.1
C5 C4 H4 120.1
C6 C5 C4 119.8(6)
C6 C5 H5 120.1
C4 C5 H5 120.1
C5 C6 C1 120.3(6)
C5 C6 H6 119.8
C1 C6 H6 119.8
C12 C7 C8 116.5(5)
C12 C7 S1 120.5(4)
C8 C7 S1 122.9(4)
C9 C8 C7 121.8(5)
C9 C8 N2 118.4(5)
C7 C8 N2 119.7(5)
C10 C9 C8 120.5(5)
C10 C9 H9 119.8
C8 C9 H9 119.8
C9 C10 C11 118.8(6)
C9 C10 H10 120.6
C11 C10 H10 120.6
C10 C11 C12 120.8(5)
C10 C11 H11 119.6
C12 C11 H11 119.6
C11 C12 C7 121.5(5)
C11 C12 H12 119.3
C7 C12 H12 119.3

loop_
_geom_bond_atom_site_label_1
_geom_bond_atom_site_label_2
_geom_bond_distance
I1 C1 2.092(6)
S1 N1 1.696(6)
S1 C7 1.781(5)
N1 C2 1.441(7)
N1 H1 0.86
N2 O1 1.216(8)
N2 O2 1.219(7)
N2 C8 1.458(7)
C1 C6 1.391(9)
C1 C2 1.402(8)
C2 C3 1.392(8)
C3 C4 1.375(9)
C3 H3 0.93
C4 C5 1.400(11)
C4 H4 0.93
C5 C6 1.352(10)
C5 H5 0.93
C6 H6 0.93
C7 C12 1.390(7)
C7 C8 1.399(7)
C8 C9 1.392(8)
C9 C10 1.365(10)
C9 H9 0.93
C10 C11 1.386(10)
C10 H10 0.93
C11 C12 1.387(8)
C11 H11 0.93
C12 H12 0.93

loop_
_geom_hbond_atom_site_label_D
_geom_hbond_atom_site_label_H
_geom_hbond_atom_site_label_A
_geom_hbond_site_symmetry_A
_geom_hbond_distance_DH
_geom_hbond_distance_HA
_geom_hbond_distance_DA
_geom_hbond_angle_DHA
_geom_hbond_publ_flag
C10 H10 O1 5_544 0.93 2.55 3.445(10) 161 yes

loop_
_geom_torsion_atom_site_label_1
_geom_torsion_atom_site_label_2
_geom_torsion_atom_site_label_3
_geom_torsion_atom_site_label_4
_geom_torsion
C7 S1 N1 C2 83.9(5)
C6 C1 C2 C3 1.3(8)
I1 C1 C2 C3 -179.0(4)
C6 C1 C2 N1 -179.0(5)
I1 C1 C2 N1 0.8(7)
S1 N1 C2 C3 -16.1(8)
S1 N1 C2 C1 164.2(4)
C1 C2 C3 C4 -0.2(9)
N1 C2 C3 C4 -179.9(6)
C2 C3 C4 C5 -1.2(10)
C3 C4 C5 C6 1.4(10)
C4 C5 C6 C1 -0.3(9)
C2 C1 C6 C5 -1.0(9)
I1 C1 C6 C5 179.2(5)
N1 S1 C7 C12 1.6(5)
N1 S1 C7 C8 -176.3(4)
C12 C7 C8 C9 1.0(7)
S1 C7 C8 C9 178.9(4)
C12 C7 C8 N2 180.0(5)
S1 C7 C8 N2 -2.1(7)
O1 N2 C8 C9 170.0(6)
O2 N2 C8 C9 -8.4(8)
O1 N2 C8 C7 -9.0(8)
O2 N2 C8 C7 172.6(6)
C7 C8 C9 C10 1.0(9)
N2 C8 C9 C10 -178.0(5)
C8 C9 C10 C11 -2.5(9)
C9 C10 C11 C12 2.2(9)
C10 C11 C12 C7 -0.3(9)
C8 C7 C12 C11 -1.3(7)
S1 C7 C12 C11 -179.3(4)

loop_
_cod_related_entry_id
_cod_related_entry_database
_cod_related_entry_code
1 ChemSpider 24740326
